data_4034491
loop_
_publ_author_name
'Alanthadka, Anitha'
'Bera, Sourajit'
'Banerjee, Debasis'

_publ_section_title
;
 Iron-Catalyzed Ligand Free \a-Alkylation of Methylene Ketones and
 \b-Alkylation of Secondary Alcohols Using Primary Alcohols.
;
_journal_issue 18
_journal_name_full 'The Journal of organic chemistry'
_journal_page_first 11676
_journal_page_last 11686
_journal_paper_doi 10.1021/acs.joc.9b01600
_journal_volume 84
_journal_year 2019
_chemical_formula_moiety 'C21 H18 O'
_chemical_formula_sum 'C21 H18 O'
_chemical_formula_weight 286.35
_chemical_name_systematic 1,2,3-triphenylpropan-1-one
_space_group_crystal_system monoclinic
_space_group_IT_number 14
_space_group_name_Hall '-P 2yn'
_space_group_name_H-M_alt 'P 1 21/n 1'
_atom_sites_solution_hydrogens geom
_audit_creation_date 2019-02-04
_audit_creation_method
;
Olex2 1.2
(compiled 2018.05.29 svn.r3508 for OlexSys, GUI svn.r5506)
;
_cell_angle_alpha 90
_cell_angle_beta 93.919(14)
_cell_angle_gamma 90
_cell_formula_units_Z 4
_cell_length_a 11.391(2)
_cell_length_b 5.7875(9)
_cell_length_c 24.004(4)
_cell_measurement_reflns_used 111
_cell_measurement_temperature 293(2)
_cell_measurement_theta_max 34.674
_cell_measurement_theta_min 2.46
_cell_volume 1578.8(5)
_computing_molecular_graphics 'Olex2 (Dolomanov et al., 2009)'
_computing_publication_material 'Olex2 (Dolomanov et al., 2009)'
_computing_structure_refinement 'XL (Sheldrick, 2008)'
_computing_structure_solution 'SHELXT 2014/5 (Sheldrick, 2014)'
_diffrn_ambient_temperature 293.15
_diffrn_measured_fraction_theta_full 0.999
_diffrn_measured_fraction_theta_max 0.917
_diffrn_measurement_device_type 'CCD area detector'
_diffrn_measurement_method 'phi omega scans'
_diffrn_radiation_type MoK\a
_diffrn_radiation_wavelength 0.71073
_diffrn_reflns_av_R_equivalents 0.0804
_diffrn_reflns_av_unetI/netI 0.0660
_diffrn_reflns_Laue_measured_fraction_full 0.999
_diffrn_reflns_Laue_measured_fraction_max 0.917
_diffrn_reflns_limit_h_max 17
_diffrn_reflns_limit_h_min -16
_diffrn_reflns_limit_k_max 5
_diffrn_reflns_limit_k_min -9
_diffrn_reflns_limit_l_max 37
_diffrn_reflns_limit_l_min -38
_diffrn_reflns_number 18658
_diffrn_reflns_point_group_measured_fraction_full 0.999
_diffrn_reflns_point_group_measured_fraction_max 0.917
_diffrn_reflns_theta_full 25.242
_diffrn_reflns_theta_max 34.674
_diffrn_reflns_theta_min 3.017
_exptl_absorpt_coefficient_mu 0.072
_exptl_absorpt_correction_type multi-scan
_exptl_crystal_colour white
_exptl_crystal_density_diffrn 1.205
_exptl_crystal_description niddle
_exptl_crystal_F_000 608
_exptl_crystal_size_max 0.22
_exptl_crystal_size_mid 0.22
_exptl_crystal_size_min 0.22
_exptl_transmission_factor_max 0.985
_exptl_transmission_factor_min 0.985
_refine_diff_density_max 0.247
_refine_diff_density_min -0.188
_refine_diff_density_rms 0.041
_refine_ls_extinction_method none
_refine_ls_goodness_of_fit_ref 0.855
_refine_ls_hydrogen_treatment constr
_refine_ls_matrix_type full
_refine_ls_number_parameters 199
_refine_ls_number_reflns 6238
_refine_ls_number_restraints 0
_refine_ls_restrained_S_all 0.855
_refine_ls_R_factor_all 0.1181
_refine_ls_R_factor_gt 0.0544
_refine_ls_shift/su_max 0.007
_refine_ls_shift/su_mean 0.001
_refine_ls_structure_factor_coef Fsqd
_refine_ls_weighting_details 'w=1/[\s^2^(Fo^2^)+(0.1102P)^2^] where P=(Fo^2^+2Fc^2^)/3'
_refine_ls_weighting_scheme calc
_refine_ls_wR_factor_gt 0.1528
_refine_ls_wR_factor_ref 0.1873
_reflns_Friedel_coverage 0.000
_reflns_number_gt 2979
_reflns_number_total 6238
_reflns_threshold_expression 'I > 2\s(I)'
_cod_data_source_file jo9b01600_si_002.cif
_cod_data_source_block ups3578db_sb1_289_0m_a
_cod_database_code 4034491
_shelx_shelxl_version_number 2016/6
_shelx_space_group_comment
;
The symmetry employed for this shelxl refinement is uniquely defined
by the following loop, which should always be used as a source of
symmetry information in preference to the above space-group names.
They are only intended as comments.
;
_olex2_refinement_description
;
1. Fixed Uiso
 At 1.2 times of:
  All C(H) groups, All C(H,H) groups
2.a Ternary CH refined with riding coordinates:
 C6(H6)
2.b Secondary CH2 refined with riding coordinates:
 C5(H5A,H5B)
2.c Aromatic/amide H refined with riding coordinates:
 C1(H1), C2(H2), C3(H3), C9(H9), C10(H10), C11(H11), C12(H12), C13(H13),
 C15(H15), C16(H16), C17(H17), C18(H18), C19(H19), C20(H20), C21(H21)
;
_olex2_submission_special_instructions 'No special instructions were received'

loop_
_space_group_symop_operation_xyz
'x, y, z'
'-x+1/2, y+1/2, -z+1/2'
'-x, -y, -z'
'x-1/2, -y-1/2, z-1/2'

loop_
_atom_site_label
_atom_site_type_symbol
_atom_site_fract_x
_atom_site_fract_y
_atom_site_fract_z
_atom_site_U_iso_or_equiv
_atom_site_adp_type
_atom_site_occupancy
_atom_site_site_symmetry_order
_atom_site_calc_flag
_atom_site_refinement_flags_posn
O1 O 0.58832(9) 0.28826(15) 0.34618(4) 0.0614(3) Uani 1 1 d .
C1 C 0.95736(12) 0.7234(3) 0.44227(6) 0.0621(4) Uani 1 1 d .
H1 H 1.014297 0.732139 0.471865 0.075 Uiso 1 1 calc R
C2 C 0.95400(11) 0.5372(3) 0.40729(6) 0.0608(4) Uani 1 1 d .
H2 H 1.008898 0.419202 0.413087 0.073 Uiso 1 1 calc R
C3 C 0.86956(11) 0.5232(2) 0.36336(6) 0.0529(3) Uani 1 1 d .
H3 H 0.868227 0.395410 0.339825 0.064 Uiso 1 1 calc R
C4 C 0.78669(9) 0.6966(2) 0.35381(5) 0.0433(3) Uani 1 1 d .
C5 C 0.69563(10) 0.6856(3) 0.30473(5) 0.0528(3) Uani 1 1 d .
H5A H 0.709202 0.546913 0.283422 0.063 Uiso 1 1 calc R
H5B H 0.706968 0.817078 0.280601 0.063 Uiso 1 1 calc R
C6 C 0.56693(9) 0.68509(19) 0.32083(5) 0.0382(2) Uani 1 1 d .
H6 H 0.554229 0.822577 0.343481 0.046 Uiso 1 1 calc R
C7 C 0.54041(9) 0.47195(18) 0.35502(5) 0.0389(3) Uani 1 1 d .
C8 C 0.45310(9) 0.48706(18) 0.39864(4) 0.0392(3) Uani 1 1 d .
C9 C 0.37851(11) 0.6753(2) 0.40320(5) 0.0486(3) Uani 1 1 d .
H9 H 0.381853 0.798285 0.378425 0.058 Uiso 1 1 calc R
C10 C 0.29918(12) 0.6806(3) 0.44448(6) 0.0650(4) Uani 1 1 d .
H10 H 0.248432 0.805570 0.446831 0.078 Uiso 1 1 calc R
C11 C 0.29537(14) 0.5014(3) 0.48197(6) 0.0729(5) Uani 1 1 d .
H11 H 0.243116 0.507104 0.510062 0.088 Uiso 1 1 calc R
C12 C 0.44677(12) 0.3052(2) 0.43656(5) 0.0536(3) Uani 1 1 d .
H12 H 0.495481 0.177258 0.433926 0.064 Uiso 1 1 calc R
C13 C 0.36814(15) 0.3147(3) 0.47812(6) 0.0688(4) Uani 1 1 d .
H13 H 0.364828 0.193707 0.503469 0.083 Uiso 1 1 calc R
C14 C 0.48190(9) 0.69411(19) 0.26879(5) 0.0396(3) Uani 1 1 d .
C15 C 0.40823(10) 0.8839(2) 0.25876(5) 0.0475(3) Uani 1 1 d .
H15 H 0.410309 1.005693 0.284097 0.057 Uiso 1 1 calc R
C16 C 0.33181(12) 0.8927(3) 0.21128(6) 0.0573(3) Uani 1 1 d .
H16 H 0.282841 1.019992 0.205062 0.069 Uiso 1 1 calc R
C17 C 0.32796(12) 0.7141(3) 0.17327(5) 0.0588(4) Uani 1 1 d .
H17 H 0.276140 0.719972 0.141638 0.071 Uiso 1 1 calc R
C18 C 0.40140(12) 0.5264(3) 0.18240(5) 0.0581(3) Uani 1 1 d .
H18 H 0.399812 0.406489 0.156566 0.070 Uiso 1 1 calc R
C19 C 0.47774(11) 0.5156(2) 0.23001(5) 0.0494(3) Uani 1 1 d .
H19 H 0.526465 0.387798 0.235977 0.059 Uiso 1 1 calc R
C20 C 0.79152(11) 0.8856(2) 0.38964(6) 0.0535(3) Uani 1 1 d .
H20 H 0.737228 1.004772 0.383963 0.064 Uiso 1 1 calc R
C21 C 0.87612(13) 0.8983(3) 0.43358(6) 0.0627(4) Uani 1 1 d .
H21 H 0.878256 1.025285 0.457374 0.075 Uiso 1 1 calc R

loop_
_atom_site_aniso_label
_atom_site_aniso_U_11
_atom_site_aniso_U_22
_atom_site_aniso_U_33
_atom_site_aniso_U_23
_atom_site_aniso_U_13
_atom_site_aniso_U_12
O1 0.0726(6) 0.0403(5) 0.0717(6) 0.0034(4) 0.0071(5) 0.0185(4)
C1 0.0452(7) 0.0788(10) 0.0611(8) 0.0071(8) -0.0066(6) -0.0074(7)
C2 0.0436(7) 0.0663(9) 0.0723(9) 0.0115(8) 0.0032(6) 0.0126(6)
C3 0.0477(6) 0.0531(7) 0.0587(7) -0.0034(6) 0.0085(6) 0.0054(6)
C4 0.0357(5) 0.0489(7) 0.0461(6) 0.0051(5) 0.0075(4) -0.0023(5)
C5 0.0416(6) 0.0724(9) 0.0448(6) 0.0022(6) 0.0072(5) 0.0005(6)
C6 0.0389(5) 0.0367(5) 0.0391(5) -0.0003(5) 0.0031(4) 0.0022(5)
C7 0.0410(5) 0.0334(5) 0.0410(5) -0.0002(5) -0.0060(4) 0.0033(5)
C8 0.0400(5) 0.0376(6) 0.0388(5) 0.0026(5) -0.0052(4) -0.0063(5)
C9 0.0469(6) 0.0515(7) 0.0480(6) 0.0038(6) 0.0071(5) 0.0012(6)
C10 0.0538(8) 0.0774(10) 0.0656(9) -0.0007(8) 0.0165(7) 0.0016(7)
C11 0.0659(9) 0.0968(13) 0.0581(9) 0.0011(8) 0.0183(7) -0.0216(9)
C12 0.0605(8) 0.0469(7) 0.0522(7) 0.0098(6) -0.0052(6) -0.0101(6)
C13 0.0792(10) 0.0749(10) 0.0520(8) 0.0186(7) 0.0017(7) -0.0264(9)
C14 0.0388(5) 0.0382(6) 0.0419(6) 0.0051(5) 0.0031(4) 0.0004(5)
C15 0.0505(7) 0.0393(6) 0.0520(7) 0.0040(5) -0.0005(5) 0.0042(5)
C16 0.0528(7) 0.0555(8) 0.0622(8) 0.0156(7) -0.0049(6) 0.0087(6)
C17 0.0556(8) 0.0719(9) 0.0469(7) 0.0113(7) -0.0107(6) -0.0038(7)
C18 0.0683(8) 0.0603(8) 0.0453(6) -0.0062(6) 0.0001(6) -0.0048(7)
C19 0.0553(7) 0.0450(7) 0.0477(6) -0.0025(5) 0.0004(5) 0.0053(6)
C20 0.0485(7) 0.0435(6) 0.0679(8) 0.0011(6) -0.0004(6) 0.0021(6)
C21 0.0615(8) 0.0565(8) 0.0691(9) -0.0120(7) -0.0026(7) -0.0105(7)

loop_
_atom_type_symbol
_atom_type_description
_atom_type_scat_dispersion_real
_atom_type_scat_dispersion_imag
_atom_type_scat_source
C C 0.0033 0.0016 'International Tables Vol C Tables 4.2.6.8 and 6.1.1.4'
H H 0.0000 0.0000 'International Tables Vol C Tables 4.2.6.8 and 6.1.1.4'
O O 0.0106 0.0060 'International Tables Vol C Tables 4.2.6.8 and 6.1.1.4'

loop_
_geom_angle_atom_site_label_1
_geom_angle_atom_site_label_2
_geom_angle_atom_site_label_3
_geom_angle
C2 C1 H1 120.1
C2 C1 C21 119.78(13)
C21 C1 H1 120.1
C1 C2 H2 119.8
C1 C2 C3 120.35(13)
C3 C2 H2 119.8
C2 C3 H3 119.5
C2 C3 C4 120.99(13)
C4 C3 H3 119.5
C3 C4 C5 121.33(12)
C3 C4 C20 118.02(11)
C20 C4 C5 120.63(11)
C4 C5 H5A 108.6
C4 C5 H5B 108.6
C4 C5 C6 114.64(10)
H5A C5 H5B 107.6
C6 C5 H5A 108.6
C6 C5 H5B 108.6
C5 C6 H6 108.4
C7 C6 C5 111.34(9)
C7 C6 H6 108.4
C7 C6 C14 109.27(8)
C14 C6 C5 110.82(9)
C14 C6 H6 108.4
O1 C7 C6 120.29(10)
O1 C7 C8 119.97(10)
C8 C7 C6 119.73(9)
C9 C8 C7 122.70(10)
C9 C8 C12 118.70(11)
C12 C8 C7 118.61(10)
C8 C9 H9 119.8
C10 C9 C8 120.35(12)
C10 C9 H9 119.8
C9 C10 H10 119.9
C11 C10 C9 120.14(14)
C11 C10 H10 119.9
C10 C11 H11 119.8
C13 C11 C10 120.30(13)
C13 C11 H11 119.8
C8 C12 H12 119.9
C13 C12 C8 120.25(13)
C13 C12 H12 119.9
C11 C13 C12 120.25(14)
C11 C13 H13 119.9
C12 C13 H13 119.9
C15 C14 C6 120.57(10)
C19 C14 C6 120.86(10)
C19 C14 C15 118.56(11)
C14 C15 H15 119.8
C16 C15 C14 120.49(12)
C16 C15 H15 119.8
C15 C16 H16 119.8
C17 C16 C15 120.45(12)
C17 C16 H16 119.8
C16 C17 H17 120.2
C16 C17 C18 119.62(12)
C18 C17 H17 120.2
C17 C18 H18 119.8
C17 C18 C19 120.31(13)
C19 C18 H18 119.8
C14 C19 H19 119.7
C18 C19 C14 120.57(11)
C18 C19 H19 119.7
C4 C20 H20 119.7
C21 C20 C4 120.68(12)
C21 C20 H20 119.7
C1 C21 C20 120.19(14)
C1 C21 H21 119.9
C20 C21 H21 119.9

loop_
_geom_bond_atom_site_label_1
_geom_bond_atom_site_label_2
_geom_bond_distance
O1 C7 1.2202(13)
C1 H1 0.9300
C1 C2 1.365(2)
C1 C21 1.378(2)
C2 H2 0.9300
C2 C3 1.3803(18)
C3 H3 0.9300
C3 C4 1.3863(17)
C4 C5 1.5169(16)
C4 C20 1.3904(18)
C5 H5A 0.9700
C5 H5B 0.9700
C5 C6 1.5416(16)
C6 H6 0.9800
C6 C7 1.5232(15)
C6 C14 1.5284(15)
C7 C8 1.4952(16)
C8 C9 1.3905(16)
C8 C12 1.3966(16)
C9 H9 0.9300
C9 C10 1.3862(18)
C10 H10 0.9300
C10 C11 1.376(2)
C11 H11 0.9300
C11 C13 1.369(2)
C12 H12 0.9300
C12 C13 1.387(2)
C13 H13 0.9300
C14 C15 1.3935(16)
C14 C19 1.3891(16)
C15 H15 0.9300
C15 C16 1.3870(17)
C16 H16 0.9300
C16 C17 1.378(2)
C17 H17 0.9300
C17 C18 1.379(2)
C18 H18 0.9300
C18 C19 1.3894(17)
C19 H19 0.9300
C20 H20 0.9300
C20 C21 1.3812(18)
C21 H21 0.9300

loop_
_geom_torsion_atom_site_label_1
_geom_torsion_atom_site_label_2
_geom_torsion_atom_site_label_3
_geom_torsion_atom_site_label_4
_geom_torsion
O1 C7 C8 C9 -166.68(11)
O1 C7 C8 C12 13.71(15)
C1 C2 C3 C4 0.0(2)
C2 C1 C21 C20 0.0(2)
C2 C3 C4 C5 178.34(12)
C2 C3 C4 C20 0.29(18)
C3 C4 C5 C6 120.04(13)
C3 C4 C20 C21 -0.42(18)
C4 C5 C6 C7 -62.88(14)
C4 C5 C6 C14 175.28(10)
C4 C20 C21 C1 0.3(2)
C5 C4 C20 C21 -178.49(12)
C5 C6 C7 O1 -33.64(14)
C5 C6 C7 C8 147.82(10)
C5 C6 C14 C15 -115.48(12)
C5 C6 C14 C19 63.40(14)
C6 C7 C8 C9 11.87(15)
C6 C7 C8 C12 -167.74(10)
C6 C14 C15 C16 179.47(11)
C6 C14 C19 C18 -179.10(11)
C7 C6 C14 C15 121.48(11)
C7 C6 C14 C19 -59.64(13)
C7 C8 C9 C10 -179.96(11)
C7 C8 C12 C13 179.03(12)
C8 C9 C10 C11 1.3(2)
C8 C12 C13 C11 0.6(2)
C9 C8 C12 C13 -0.59(17)
C9 C10 C11 C13 -1.3(2)
C10 C11 C13 C12 0.3(2)
C12 C8 C9 C10 -0.35(18)
C14 C6 C7 O1 89.10(12)
C14 C6 C7 C8 -89.45(11)
C14 C15 C16 C17 -0.21(19)
C15 C14 C19 C18 -0.20(17)
C15 C16 C17 C18 -0.5(2)
C16 C17 C18 C19 0.9(2)
C17 C18 C19 C14 -0.54(19)
C19 C14 C15 C16 0.56(18)
C20 C4 C5 C6 -61.95(15)
C21 C1 C2 C3 -0.1(2)
